data_4327238
loop_
_publ_author_name
'Ferdaus Hossain'
'Matthew A. Rigsby'
'Cole T. Duncan'
'Paul L. Milligan'
'Richard L. Lord'
'Mu-Hyun Baik'
'Franklin A. Schultz'

_publ_section_title
;
 Synthesis, Structure, and Properties of Low-Spin
 Manganese(III)-Poly(pyrazolyl)borate Complexes
;
_journal_name_full 'Inorganic Chemistry'
_journal_page_first 2596
_journal_page_last 2603
_journal_paper_doi 10.1021/ic062224+
_journal_volume 46
_journal_year 2007
_chemical_formula_moiety 'C30 H44 B2 Mn N12, F6 Sb'
_chemical_formula_sum 'C30 H44 B2 F6 Mn N12 Sb'
_chemical_formula_weight 885.08
_chemical_name_systematic
; 
 ? 
;
_space_group_IT_number 14
_symmetry_cell_setting monoclinic
_symmetry_space_group_name_Hall '-P 2ybc'
_symmetry_space_group_name_H-M 'P 1 21/c 1'
_atom_sites_solution_hydrogens mixed
_atom_sites_solution_primary direct
_atom_sites_solution_secondary difmap
_audit_creation_method SHELXL-97
_cell_angle_alpha 90.00
_cell_angle_beta 94.2700(10)
_cell_angle_gamma 90.00
_cell_formula_units_Z 2
_cell_length_a 10.4142(4)
_cell_length_b 14.1854(6)
_cell_length_c 12.4063(5)
_cell_measurement_reflns_used 2816
_cell_measurement_temperature 120(2)
_cell_measurement_theta_max 27.3
_cell_measurement_theta_min 2.2
_cell_volume 1827.69(13)
_computing_cell_refinement 'SAINT (Bruker, 1999)'
_computing_data_collection 'SMART (Bruker, 1999)'
_computing_data_reduction 'SAINT (Bruker, 1999)'
_computing_molecular_graphics 'XTEL (local library)'
_computing_publication_material 'XCIF (Bruker, 1999), XTEL (local library)'
_computing_structure_refinement 'SHELXL-97 (Sheldrick, 1997)'
_computing_structure_solution 'SIR-92 (Altomare et al., 1993)'
_diffrn_ambient_temperature 120(2)
_diffrn_detector 'CCD area detector'
_diffrn_detector_area_resol_mean 44.52
_diffrn_detector_type 'Bruker SMART 6000'
_diffrn_measured_fraction_theta_full 0.965
_diffrn_measured_fraction_theta_max 0.965
_diffrn_measurement_details '0.30 degree frames measured for 10 seconds each'
_diffrn_measurement_device 'three-circle goniometer with fixed chi'
_diffrn_measurement_device_type 'Bruker Platform goniometer'
_diffrn_measurement_method \w-scans
_diffrn_radiation_monochromator graphite
_diffrn_radiation_source 'fine-focus sealed tube'
_diffrn_radiation_type MoK\a
_diffrn_radiation_wavelength 0.71073
_diffrn_reflns_av_R_equivalents 0.0337
_diffrn_reflns_av_sigmaI/netI 0.0412
_diffrn_reflns_limit_h_max 13
_diffrn_reflns_limit_h_min -13
_diffrn_reflns_limit_k_max 14
_diffrn_reflns_limit_k_min -18
_diffrn_reflns_limit_l_max 15
_diffrn_reflns_limit_l_min -15
_diffrn_reflns_number 10200
_diffrn_reflns_theta_full 27.50
_diffrn_reflns_theta_max 27.50
_diffrn_reflns_theta_min 1.96
_exptl_absorpt_coefficient_mu 1.157
_exptl_absorpt_correction_T_max 0.8102
_exptl_absorpt_correction_T_min 0.7932
_exptl_absorpt_correction_type multi-scan
_exptl_absorpt_process_details 'SADABS, R. Blessing (1995)'
_exptl_crystal_colour yellow
_exptl_crystal_density_diffrn 1.608
_exptl_crystal_description block
_exptl_crystal_F_000 896
_exptl_crystal_size_max 0.21
_exptl_crystal_size_mid 0.20
_exptl_crystal_size_min 0.19
_refine_diff_density_max 0.513
_refine_diff_density_min -0.551
_refine_diff_density_rms 0.100
_refine_ls_extinction_method none
_refine_ls_goodness_of_fit_ref 1.070
_refine_ls_hydrogen_treatment mixed
_refine_ls_matrix_type full
_refine_ls_number_parameters 248
_refine_ls_number_reflns 4064
_refine_ls_number_restraints 0
_refine_ls_restrained_S_all 1.070
_refine_ls_R_factor_all 0.0476
_refine_ls_R_factor_gt 0.0334
_refine_ls_shift/su_max 0.000
_refine_ls_shift/su_mean 0.000
_refine_ls_structure_factor_coef Fsqd
_refine_ls_weighting_details 'calc w=1/[\s^2^(Fo^2^)+(0.0481P)^2^+1.3582P] where P=(Fo^2^+2Fc^2^)/3'
_refine_ls_weighting_scheme calc
_refine_ls_wR_factor_gt 0.0923
_refine_ls_wR_factor_ref 0.1017
_reflns_number_gt 3098
_reflns_number_total 4064
_reflns_threshold_expression >2sigma(I)
_cod_data_source_file ic0622242Bsi20061121_122147_2.cif
_cod_data_source_block 03259
_cod_database_code 4327238

loop_
_symmetry_equiv_pos_as_xyz
'x, y, z'
'-x, y+1/2, -z+1/2'
'-x, -y, -z'
'x, -y-1/2, z-1/2'

loop_
_atom_site_label
_atom_site_type_symbol
_atom_site_fract_x
_atom_site_fract_y
_atom_site_fract_z
_atom_site_U_iso_or_equiv
_atom_site_adp_type
_atom_site_occupancy
_atom_site_symmetry_multiplicity
_atom_site_calc_flag
_atom_site_refinement_flags
Mn1 Mn 1.0000 1.0000 0.0000 0.01380(14) Uani 1 2 d S
N1 N 0.7757(2) 0.90302(17) 0.0705(2) 0.0180(5) Uani 1 1 d .
N2 N 0.8585(2) 0.90460(17) -0.0113(2) 0.0169(5) Uani 1 1 d .
N3 N 0.7873(2) 1.07469(17) 0.1120(2) 0.0183(5) Uani 1 1 d .
N4 N 0.8738(2) 1.09876(17) 0.0375(2) 0.0175(5) Uani 1 1 d .
N5 N 0.9310(2) 0.96222(17) 0.21772(19) 0.0166(5) Uani 1 1 d .
N6 N 1.0350(2) 0.96825(17) 0.15579(19) 0.0164(5) Uani 1 1 d .
B1 B 0.7946(3) 0.9758(2) 0.1625(3) 0.0185(7) Uani 1 1 d .
H1B H 0.724(3) 0.963(3) 0.219(3) 0.032(9) Uiso 1 1 d .
C1 C 0.6874(3) 0.8345(2) 0.0510(3) 0.0220(6) Uani 1 1 d .
C2 C 0.7125(3) 0.7907(2) -0.0451(3) 0.0218(6) Uani 1 1 d .
H2 H 0.6670 0.7409 -0.0783 0.026 Uiso 1 1 calc R
C3 C 0.8195(3) 0.8362(2) -0.0821(3) 0.0213(6) Uani 1 1 d .
C4 C 0.5831(3) 0.8135(2) 0.1240(3) 0.0277(7) Uani 1 1 d .
H4A H 0.6199 0.8063 0.1968 0.042 Uiso 1 1 calc R
H4B H 0.5400 0.7563 0.1012 0.042 Uiso 1 1 calc R
H4C H 0.5222 0.8645 0.1210 0.042 Uiso 1 1 calc R
C5 C 0.8835(3) 0.8142(2) -0.1841(3) 0.0275(7) Uani 1 1 d .
H5A H 0.9680 0.8417 -0.1801 0.041 Uiso 1 1 calc R
H5B H 0.8331 0.8398 -0.2451 0.041 Uiso 1 1 calc R
H5C H 0.8903 0.7471 -0.1922 0.041 Uiso 1 1 calc R
C6 C 0.7072(3) 1.1474(2) 0.1258(3) 0.0225(6) Uani 1 1 d .
C7 C 0.7414(3) 1.2203(2) 0.0597(3) 0.0232(6) Uani 1 1 d .
H7 H 0.7026 1.2792 0.0526 0.028 Uiso 1 1 calc R
C8 C 0.8457(3) 1.1879(2) 0.0056(2) 0.0206(6) Uani 1 1 d .
C9 C 0.6012(3) 1.1444(2) 0.2009(3) 0.0302(7) Uani 1 1 d .
H9A H 0.5431 1.0939 0.1801 0.045 Uiso 1 1 calc R
H9B H 0.5553 1.2031 0.1973 0.045 Uiso 1 1 calc R
H9C H 0.6372 1.1341 0.2734 0.045 Uiso 1 1 calc R
C10 C 0.9150(3) 1.2415(2) -0.0762(3) 0.0269(7) Uani 1 1 d .
H10A H 1.0062 1.2354 -0.0603 0.040 Uiso 1 1 calc R
H10B H 0.8914 1.3069 -0.0739 0.040 Uiso 1 1 calc R
H10C H 0.8918 1.2167 -0.1470 0.040 Uiso 1 1 calc R
C11 C 0.9714(3) 0.94583(19) 0.3212(2) 0.0179(6) Uani 1 1 d .
C12 C 1.1053(3) 0.9402(2) 0.3275(2) 0.0209(6) Uani 1 1 d .
H12 H 1.1596 0.9290 0.3891 0.025 Uiso 1 1 calc R
C13 C 1.1414(3) 0.9547(2) 0.2235(2) 0.0184(6) Uani 1 1 d .
C14 C 0.8811(3) 0.9383(2) 0.4088(2) 0.0228(6) Uani 1 1 d .
H14A H 0.8162 0.8921 0.3891 0.034 Uiso 1 1 calc R
H14B H 0.8411 0.9983 0.4187 0.034 Uiso 1 1 calc R
H14C H 0.9281 0.9196 0.4749 0.034 Uiso 1 1 calc R
C15 C 1.2766(3) 0.9551(2) 0.1891(3) 0.0249(7) Uani 1 1 d .
H15A H 1.2746 0.9584 0.1117 0.037 Uiso 1 1 calc R
H15B H 1.3198 0.8984 0.2136 0.037 Uiso 1 1 calc R
H15C H 1.3219 1.0088 0.2200 0.037 Uiso 1 1 calc R
Sb1 Sb 0.5000 0.5000 0.0000 0.01805(10) Uani 1 2 d S
F1 F 0.36074(18) 0.57604(14) 0.03324(17) 0.0327(5) Uani 1 1 d .
F2 F 0.47028(18) 0.41913(13) 0.11494(16) 0.0318(4) Uani 1 1 d .
F3 F 0.61092(18) 0.57314(13) 0.09119(16) 0.0339(5) Uani 1 1 d .

loop_
_atom_site_aniso_label
_atom_site_aniso_U_11
_atom_site_aniso_U_22
_atom_site_aniso_U_33
_atom_site_aniso_U_23
_atom_site_aniso_U_13
_atom_site_aniso_U_12
Mn1 0.0113(3) 0.0166(3) 0.0137(3) -0.0003(2) 0.0021(2) -0.0005(2)
N1 0.0120(10) 0.0236(12) 0.0188(13) 0.0031(10) 0.0037(9) 0.0000(9)
N2 0.0153(10) 0.0195(12) 0.0163(13) -0.0030(10) 0.0043(9) -0.0016(9)
N3 0.0143(10) 0.0226(12) 0.0184(14) -0.0026(10) 0.0035(9) 0.0002(9)
N4 0.0147(10) 0.0196(12) 0.0186(14) -0.0025(10) 0.0044(9) -0.0020(9)
N5 0.0151(10) 0.0192(12) 0.0157(13) -0.0002(10) 0.0035(9) -0.0008(9)
N6 0.0143(10) 0.0220(12) 0.0133(13) 0.0013(10) 0.0030(9) -0.0001(9)
B1 0.0145(14) 0.0232(16) 0.0180(18) 0.0013(13) 0.0033(12) 0.0008(12)
C1 0.0162(13) 0.0231(15) 0.0268(18) 0.0019(13) 0.0024(12) 0.0006(11)
C2 0.0193(13) 0.0201(14) 0.0258(18) -0.0045(12) 0.0008(12) -0.0032(11)
C3 0.0177(13) 0.0219(14) 0.0242(17) 0.0014(12) 0.0018(12) 0.0006(11)
C4 0.0205(14) 0.0311(17) 0.033(2) -0.0050(14) 0.0088(13) -0.0075(12)
C5 0.0293(16) 0.0275(16) 0.0262(19) -0.0055(13) 0.0060(13) -0.0061(13)
C6 0.0163(13) 0.0278(16) 0.0232(17) -0.0037(13) 0.0000(11) 0.0034(11)
C7 0.0198(13) 0.0216(15) 0.0280(18) -0.0015(13) 0.0008(12) 0.0027(11)
C8 0.0185(13) 0.0208(14) 0.0221(17) -0.0021(12) -0.0017(11) -0.0012(11)
C9 0.0256(15) 0.0349(18) 0.031(2) -0.0003(15) 0.0102(14) 0.0093(13)
C10 0.0290(15) 0.0217(15) 0.0303(19) 0.0027(13) 0.0035(13) -0.0011(12)
C11 0.0209(13) 0.0196(14) 0.0131(15) 0.0000(11) 0.0003(11) 0.0011(11)
C12 0.0195(13) 0.0257(15) 0.0171(16) -0.0009(12) -0.0017(11) 0.0017(11)
C13 0.0166(12) 0.0191(14) 0.0192(16) -0.0029(12) -0.0011(11) 0.0015(10)
C14 0.0251(14) 0.0282(16) 0.0152(16) 0.0018(12) 0.0028(12) -0.0018(12)
C15 0.0151(13) 0.0371(18) 0.0226(17) -0.0003(14) 0.0014(11) 0.0018(12)
Sb1 0.01654(14) 0.01854(15) 0.01887(18) 0.00334(11) -0.00009(10) -0.00003(10)
F1 0.0285(9) 0.0320(10) 0.0384(12) 0.0028(9) 0.0075(9) 0.0101(8)
F2 0.0326(10) 0.0336(10) 0.0293(11) 0.0108(8) 0.0023(8) -0.0033(8)
F3 0.0348(10) 0.0312(11) 0.0338(12) 0.0006(8) -0.0109(9) -0.0083(8)

loop_
_atom_type_symbol
_atom_type_description
_atom_type_scat_dispersion_real
_atom_type_scat_dispersion_imag
_atom_type_scat_source
C C 0.0033 0.0016 'International Tables Vol C Tables 4.2.6.8 and 6.1.1.4'
H H 0.0000 0.0000 'International Tables Vol C Tables 4.2.6.8 and 6.1.1.4'
B B 0.0013 0.0007 'International Tables Vol C Tables 4.2.6.8 and 6.1.1.4'
N N 0.0061 0.0033 'International Tables Vol C Tables 4.2.6.8 and 6.1.1.4'
F F 0.0171 0.0103 'International Tables Vol C Tables 4.2.6.8 and 6.1.1.4'
Mn Mn 0.3368 0.7283 'International Tables Vol C Tables 4.2.6.8 and 6.1.1.4'
Sb Sb -0.5866 1.5461 'International Tables Vol C Tables 4.2.6.8 and 6.1.1.4'

loop_
_geom_angle_atom_site_label_1
_geom_angle_atom_site_label_2
_geom_angle_atom_site_label_3
_geom_angle
_geom_angle_site_symmetry_1
_geom_angle_site_symmetry_3
N6 Mn1 N6 180.00(14) 3_775 .
N6 Mn1 N2 89.74(10) 3_775 3_775
N6 Mn1 N2 90.26(10) . 3_775
N6 Mn1 N2 90.26(10) 3_775 .
N6 Mn1 N2 89.74(10) . .
N2 Mn1 N2 180.00(14) 3_775 .
N6 Mn1 N4 90.51(10) 3_775 3_775
N6 Mn1 N4 89.49(10) . 3_775
N2 Mn1 N4 89.82(10) 3_775 3_775
N2 Mn1 N4 90.18(10) . 3_775
N6 Mn1 N4 89.49(10) 3_775 .
N6 Mn1 N4 90.51(10) . .
N2 Mn1 N4 90.18(10) 3_775 .
N2 Mn1 N4 89.82(10) . .
N4 Mn1 N4 180.0 3_775 .
C1 N1 N2 109.6(2) . .
C1 N1 B1 131.6(2) . .
N2 N1 B1 118.8(2) . .
C3 N2 N1 107.0(2) . .
C3 N2 Mn1 135.76(19) . .
N1 N2 Mn1 117.24(18) . .
C6 N3 N4 109.7(2) . .
C6 N3 B1 131.4(2) . .
N4 N3 B1 118.9(2) . .
C8 N4 N3 106.8(2) . .
C8 N4 Mn1 136.1(2) . .
N3 N4 Mn1 117.09(18) . .
C11 N5 N6 109.9(2) . .
C11 N5 B1 131.3(2) . .
N6 N5 B1 118.8(2) . .
C13 N6 N5 106.7(2) . .
C13 N6 Mn1 135.80(19) . .
N5 N6 Mn1 117.42(17) . .
N3 B1 N1 108.1(3) . .
N3 B1 N5 108.1(2) . .
N1 B1 N5 107.9(2) . .
N3 B1 H1B 114(2) . .
N1 B1 H1B 109(2) . .
N5 B1 H1B 110(2) . .
N1 C1 C2 107.9(3) . .
N1 C1 C4 123.5(3) . .
C2 C1 C4 128.6(3) . .
C1 C2 C3 106.4(3) . .
C1 C2 H2 126.8 . .
C3 C2 H2 126.8 . .
N2 C3 C2 109.1(3) . .
N2 C3 C5 124.4(2) . .
C2 C3 C5 126.5(3) . .
C1 C4 H4A 109.5 . .
C1 C4 H4B 109.5 . .
H4A C4 H4B 109.5 . .
C1 C4 H4C 109.5 . .
H4A C4 H4C 109.5 . .
H4B C4 H4C 109.5 . .
C3 C5 H5A 109.5 . .
C3 C5 H5B 109.5 . .
H5A C5 H5B 109.5 . .
C3 C5 H5C 109.5 . .
H5A C5 H5C 109.5 . .
H5B C5 H5C 109.5 . .
N3 C6 C7 108.0(2) . .
N3 C6 C9 123.3(3) . .
C7 C6 C9 128.7(3) . .
C6 C7 C8 106.4(3) . .
C6 C7 H7 126.8 . .
C8 C7 H7 126.8 . .
N4 C8 C7 109.1(3) . .
N4 C8 C10 124.7(3) . .
C7 C8 C10 126.2(3) . .
C6 C9 H9A 109.5 . .
C6 C9 H9B 109.5 . .
H9A C9 H9B 109.5 . .
C6 C9 H9C 109.5 . .
H9A C9 H9C 109.5 . .
H9B C9 H9C 109.5 . .
C8 C10 H10A 109.5 . .
C8 C10 H10B 109.5 . .
H10A C10 H10B 109.5 . .
C8 C10 H10C 109.5 . .
H10A C10 H10C 109.5 . .
H10B C10 H10C 109.5 . .
N5 C11 C12 107.7(2) . .
N5 C11 C14 122.7(3) . .
C12 C11 C14 129.6(3) . .
C13 C12 C11 106.2(3) . .
C13 C12 H12 126.9 . .
C11 C12 H12 126.9 . .
N6 C13 C12 109.5(2) . .
N6 C13 C15 124.4(3) . .
C12 C13 C15 126.2(3) . .
C11 C14 H14A 109.5 . .
C11 C14 H14B 109.5 . .
H14A C14 H14B 109.5 . .
C11 C14 H14C 109.5 . .
H14A C14 H14C 109.5 . .
H14B C14 H14C 109.5 . .
C13 C15 H15A 109.5 . .
C13 C15 H15B 109.5 . .
H15A C15 H15B 109.5 . .
C13 C15 H15C 109.5 . .
H15A C15 H15C 109.5 . .
H15B C15 H15C 109.5 . .
F3 Sb1 F3 180.0 . 3_665
F3 Sb1 F2 89.49(9) . 3_665
F3 Sb1 F2 90.51(9) 3_665 3_665
F3 Sb1 F2 90.51(9) . .
F3 Sb1 F2 89.49(9) 3_665 .
F2 Sb1 F2 180.00(11) 3_665 .
F3 Sb1 F1 89.95(9) . 3_665
F3 Sb1 F1 90.05(9) 3_665 3_665
F2 Sb1 F1 90.60(8) 3_665 3_665
F2 Sb1 F1 89.40(8) . 3_665
F3 Sb1 F1 90.05(9) . .
F3 Sb1 F1 89.95(9) 3_665 .
F2 Sb1 F1 89.40(8) 3_665 .
F2 Sb1 F1 90.60(8) . .
F1 Sb1 F1 180.0 3_665 .

loop_
_geom_bond_atom_site_label_1
_geom_bond_atom_site_label_2
_geom_bond_distance
_geom_bond_site_symmetry_2
Mn1 N6 1.992(2) 3_775
Mn1 N6 1.992(2) .
Mn1 N2 1.998(2) 3_775
Mn1 N2 1.998(2) .
Mn1 N4 1.999(2) 3_775
Mn1 N4 1.999(2) .
N1 C1 1.348(4) .
N1 N2 1.379(3) .
N1 B1 1.541(4) .
N2 C3 1.351(4) .
N3 C6 1.345(4) .
N3 N4 1.381(3) .
N3 B1 1.536(4) .
N4 C8 1.350(4) .
N5 C11 1.342(4) .
N5 N6 1.377(3) .
N5 B1 1.542(4) .
N6 C13 1.353(4) .
B1 H1B 1.07(3) .
C1 C2 1.386(4) .
C1 C4 1.495(4) .
C2 C3 1.395(4) .
C2 H2 0.9300 .
C3 C5 1.507(4) .
C4 H4A 0.9600 .
C4 H4B 0.9600 .
C4 H4C 0.9600 .
C5 H5A 0.9600 .
C5 H5B 0.9600 .
C5 H5C 0.9600 .
C6 C7 1.382(4) .
C6 C9 1.498(4) .
C7 C8 1.396(4) .
C7 H7 0.9300 .
C8 C10 1.497(4) .
C9 H9A 0.9600 .
C9 H9B 0.9600 .
C9 H9C 0.9600 .
C10 H10A 0.9600 .
C10 H10B 0.9600 .
C10 H10C 0.9600 .
C11 C12 1.394(4) .
C11 C14 1.492(4) .
C12 C13 1.386(4) .
C12 H12 0.9300 .
C13 C15 1.502(4) .
C14 H14A 0.9600 .
C14 H14B 0.9600 .
C14 H14C 0.9600 .
C15 H15A 0.9600 .
C15 H15B 0.9600 .
C15 H15C 0.9600 .
Sb1 F3 1.8698(19) .
Sb1 F3 1.8698(19) 3_665
Sb1 F2 1.8738(18) 3_665
Sb1 F2 1.8738(18) .
Sb1 F1 1.8777(17) 3_665
Sb1 F1 1.8777(17) .

loop_
_geom_torsion_atom_site_label_1
_geom_torsion_atom_site_label_2
_geom_torsion_atom_site_label_3
_geom_torsion_atom_site_label_4
_geom_torsion
_geom_torsion_site_symmetry_1
C1 N1 N2 C3 0.4(3) .
B1 N1 N2 C3 -178.4(2) .
C1 N1 N2 Mn1 -179.44(19) .
B1 N1 N2 Mn1 1.8(3) .
N6 Mn1 N2 C3 44.6(3) 3_775
N6 Mn1 N2 C3 -135.4(3) .
N2 Mn1 N2 C3 160(100) 3_775
N4 Mn1 N2 C3 -45.9(3) 3_775
N4 Mn1 N2 C3 134.1(3) .
N6 Mn1 N2 N1 -135.7(2) 3_775
N6 Mn1 N2 N1 44.3(2) .
N2 Mn1 N2 N1 -20(100) 3_775
N4 Mn1 N2 N1 133.8(2) 3_775
N4 Mn1 N2 N1 -46.2(2) .
C6 N3 N4 C8 0.1(3) .
B1 N3 N4 C8 179.4(3) .
C6 N3 N4 Mn1 -178.15(19) .
B1 N3 N4 Mn1 1.1(3) .
N6 Mn1 N4 C8 -42.8(3) 3_775
N6 Mn1 N4 C8 137.2(3) .
N2 Mn1 N4 C8 47.0(3) 3_775
N2 Mn1 N4 C8 -133.0(3) .
N4 Mn1 N4 C8 133(100) 3_775
N6 Mn1 N4 N3 134.9(2) 3_775
N6 Mn1 N4 N3 -45.1(2) .
N2 Mn1 N4 N3 -135.4(2) 3_775
N2 Mn1 N4 N3 44.6(2) .
N4 Mn1 N4 N3 -50(100) 3_775
C11 N5 N6 C13 0.3(3) .
B1 N5 N6 C13 179.4(2) .
C11 N5 N6 Mn1 -176.45(19) .
B1 N5 N6 Mn1 2.7(3) .
N6 Mn1 N6 C13 149(100) 3_775
N2 Mn1 N6 C13 -42.3(3) 3_775
N2 Mn1 N6 C13 137.7(3) .
N4 Mn1 N6 C13 47.5(3) 3_775
N4 Mn1 N6 C13 -132.5(3) .
N6 Mn1 N6 N5 -35(100) 3_775
N2 Mn1 N6 N5 133.2(2) 3_775
N2 Mn1 N6 N5 -46.8(2) .
N4 Mn1 N6 N5 -136.9(2) 3_775
N4 Mn1 N6 N5 43.1(2) .
C6 N3 B1 N1 120.0(3) .
N4 N3 B1 N1 -59.1(3) .
C6 N3 B1 N5 -123.5(3) .
N4 N3 B1 N5 57.4(3) .
C1 N1 B1 N3 -121.1(3) .
N2 N1 B1 N3 57.4(3) .
C1 N1 B1 N5 122.2(3) .
N2 N1 B1 N5 -59.4(3) .
C11 N5 B1 N3 119.0(3) .
N6 N5 B1 N3 -59.9(3) .
C11 N5 B1 N1 -124.4(3) .
N6 N5 B1 N1 56.7(3) .
N2 N1 C1 C2 -0.2(3) .
B1 N1 C1 C2 178.4(3) .
N2 N1 C1 C4 179.9(3) .
B1 N1 C1 C4 -1.5(5) .
N1 C1 C2 C3 -0.1(3) .
C4 C1 C2 C3 179.8(3) .
N1 N2 C3 C2 -0.4(3) .
Mn1 N2 C3 C2 179.3(2) .
N1 N2 C3 C5 179.7(3) .
Mn1 N2 C3 C5 -0.6(5) .
C1 C2 C3 N2 0.3(3) .
C1 C2 C3 C5 -179.8(3) .
N4 N3 C6 C7 -0.1(3) .
B1 N3 C6 C7 -179.3(3) .
N4 N3 C6 C9 179.7(3) .
B1 N3 C6 C9 0.5(5) .
N3 C6 C7 C8 0.0(4) .
C9 C6 C7 C8 -179.7(3) .
N3 N4 C8 C7 -0.1(3) .
Mn1 N4 C8 C7 177.7(2) .
N3 N4 C8 C10 -179.1(3) .
Mn1 N4 C8 C10 -1.3(5) .
C6 C7 C8 N4 0.1(4) .
C6 C7 C8 C10 179.0(3) .
N6 N5 C11 C12 -0.4(3) .
B1 N5 C11 C12 -179.4(3) .
N6 N5 C11 C14 178.3(3) .
B1 N5 C11 C14 -0.7(5) .
N5 C11 C12 C13 0.4(3) .
C14 C11 C12 C13 -178.2(3) .
N5 N6 C13 C12 0.0(3) .
Mn1 N6 C13 C12 175.8(2) .
N5 N6 C13 C15 179.7(3) .
Mn1 N6 C13 C15 -4.4(5) .
C11 C12 C13 N6 -0.2(3) .
C11 C12 C13 C15 -180.0(3) .
